data_7014474
loop_
_publ_author_name
'Girotti, Rugiada'
'Romerosa, Antonio'
'Ma\~nas, Sonia'
'Serrano-Ruiz, Manuel'
'Perutz, Robin'

_publ_section_title
;
 Photo-aquation of cis-[RuCl2(mPTA)4](CF3SO3)4 in water (mPTA =
 N-methyl-1,3,5-triaza-7-phosphaadamantane).
;
_journal_issue 4
_journal_name_full 'Dalton transactions (Cambridge, England : 2003)'
_journal_page_first 828
_journal_page_last 836
_journal_paper_doi 10.1039/c0dt00885k
_journal_volume 40
_journal_year 2011
_chemical_formula_sum 'C32 H60 Cl2 F12 N12 O14 P4 Ru S4'
_chemical_formula_weight 1489.01
_chemical_name_systematic
;
?
;
_space_group_IT_number 2
_symmetry_cell_setting triclinic
_symmetry_space_group_name_Hall '-P 1'
_symmetry_space_group_name_H-M 'P -1'
_atom_sites_solution_hydrogens geom
_atom_sites_solution_primary direct
_atom_sites_solution_secondary difmap
_audit_creation_method SHELXL-97
_cell_angle_alpha 95.730(3)
_cell_angle_beta 104.781(3)
_cell_angle_gamma 92.138(2)
_cell_formula_units_Z 2
_cell_length_a 12.4700(15)
_cell_length_b 13.7410(19)
_cell_length_c 16.466(2)
_cell_measurement_reflns_used 7711
_cell_measurement_temperature 293(2)
_cell_measurement_theta_max 46.48
_cell_measurement_theta_min 1.988
_cell_volume 2708.7(6)
_computing_cell_refinement 'Bruker APEX'
_computing_data_collection 'Bruker APEX'
_computing_data_reduction 'Bruker SHELXTL'
_computing_molecular_graphics 'Bruker SHELXTL'
_computing_publication_material 'Bruker SHELXTL'
_computing_structure_refinement 'SHELXL-97 (Sheldrick, 1997)'
_computing_structure_solution 'SHELXS-97 (Sheldrick, 1990)'
_diffrn_ambient_temperature 293(2)
_diffrn_measured_fraction_theta_full 0.994
_diffrn_measured_fraction_theta_max 0.994
_diffrn_measurement_device_type 'CCD area detector'
_diffrn_measurement_method 'phi and omega scans'
_diffrn_radiation_monochromator graphite
_diffrn_radiation_source 'fine-focus sealed tube'
_diffrn_radiation_type MoK\a
_diffrn_radiation_wavelength 0.71069
_diffrn_reflns_av_R_equivalents 0.0644
_diffrn_reflns_av_sigmaI/netI 0.1208
_diffrn_reflns_limit_h_max 13
_diffrn_reflns_limit_h_min -13
_diffrn_reflns_limit_k_max 13
_diffrn_reflns_limit_k_min -15
_diffrn_reflns_limit_l_max 18
_diffrn_reflns_limit_l_min -18
_diffrn_reflns_number 12687
_diffrn_reflns_theta_full 23.24
_diffrn_reflns_theta_max 23.24
_diffrn_reflns_theta_min 1.29
_exptl_absorpt_coefficient_mu 0.774
_exptl_absorpt_correction_type none
_exptl_crystal_colour yellow
_exptl_crystal_density_diffrn 1.826
_exptl_crystal_density_method 'not measured'
_exptl_crystal_description prismatic
_exptl_crystal_F_000 1516
_exptl_crystal_size_max 0.11
_exptl_crystal_size_mid 0.095
_exptl_crystal_size_min 0.06
_refine_diff_density_max 0.765
_refine_diff_density_min -0.673
_refine_diff_density_rms 0.119
_refine_ls_extinction_coef 0.0004(3)
_refine_ls_extinction_expression Fc^*^=kFc[1+0.001xFc^2^\l^3^/sin(2\q)]^-1/4^
_refine_ls_extinction_method SHELXL
_refine_ls_goodness_of_fit_ref 1.035
_refine_ls_hydrogen_treatment constr
_refine_ls_matrix_type full
_refine_ls_number_parameters 735
_refine_ls_number_reflns 7711
_refine_ls_number_restraints 0
_refine_ls_restrained_S_all 1.035
_refine_ls_R_factor_all 0.1038
_refine_ls_R_factor_gt 0.0668
_refine_ls_shift/su_max 0.024
_refine_ls_shift/su_mean 0.004
_refine_ls_structure_factor_coef Fsqd
_refine_ls_weighting_details 'calc w=1/[\s^2^(Fo^2^)+(0.0594P)^2^+2.3485P] where P=(Fo^2^+2Fc^2^)/3'
_refine_ls_weighting_scheme calc
_refine_ls_wR_factor_gt 0.1423
_refine_ls_wR_factor_ref 0.1630
_reflns_number_gt 5294
_reflns_number_total 7711
_reflns_threshold_expression >2sigma(I)
_cod_data_source_file C0DT00885K.TXT
_cod_data_source_block la43_4s
_cod_depositor_comments
;
The following automatic conversions were performed:
'_symmetry_cell_setting' value 'Triclinic' changed to 'triclinic'
according to '/home/saulius/struct/CIF-dictionaries/cif_core.dic'
dictionary named 'cif_core.dic' version 2.4.1 from 2010-06-29.

Automatic conversion script
Id: cif_fix_enum 1555 2011-01-17 13:19:09Z saulius 
;
_cod_original_sg_symbol_H-M P-1
_cod_database_code 7014474

loop_
_symmetry_equiv_pos_as_xyz
'x, y, z'
'-x, -y, -z'

loop_
_atom_site_label
_atom_site_type_symbol
_atom_site_fract_x
_atom_site_fract_y
_atom_site_fract_z
_atom_site_U_iso_or_equiv
_atom_site_adp_type
_atom_site_occupancy
_atom_site_symmetry_multiplicity
_atom_site_calc_flag
_atom_site_refinement_flags
_atom_site_disorder_assembly
_atom_site_disorder_group
Ru1 Ru 0.51514(5) 0.26402(5) 0.72563(4) 0.0182(2) Uani 1 1 d . . .
Cl1 Cl 0.55209(17) 0.44195(15) 0.73750(13) 0.0268(5) Uani 1 1 d . . .
Cl2 Cl 0.59936(17) 0.25815(15) 0.60440(13) 0.0277(5) Uani 1 1 d . . .
P1 P 0.35754(18) 0.28215(16) 0.61279(14) 0.0251(6) Uani 1 1 d . . .
P2 P 0.43589(17) 0.28783(15) 0.83497(14) 0.0208(5) Uani 1 1 d . . .
P3 P 0.49597(18) 0.09721(15) 0.70662(13) 0.0204(5) Uani 1 1 d . . .
P4 P 0.69884(17) 0.28176(16) 0.81532(14) 0.0219(5) Uani 1 1 d . . .
S1T S 0.2543(2) 0.59006(19) 0.74286(17) 0.0432(7) Uani 1 1 d . . .
S2T S 0.27317(19) 0.94876(17) 0.93529(15) 0.0323(6) Uani 1 1 d . . .
S3T S 0.77130(19) 0.65641(16) 0.81161(14) 0.0287(6) Uani 1 1 d . . .
S4T S 0.8653(2) 0.08594(18) 0.61553(16) 0.0375(6) Uani 1 1 d . . .
C1 C 0.3777(7) 0.3971(6) 0.5666(5) 0.032(2) Uani 1 1 d . . .
H1A H 0.3792 0.4526 0.6083 0.039 Uiso 1 1 calc R . .
H1B H 0.4489 0.3982 0.5530 0.039 Uiso 1 1 calc R . .
C2 C 0.2118(7) 0.2955(6) 0.6152(5) 0.032(2) Uani 1 1 d . . .
H2A H 0.1824 0.2354 0.6302 0.039 Uiso 1 1 calc R . .
H2B H 0.2090 0.3480 0.6585 0.039 Uiso 1 1 calc R . .
C3 C 0.3308(7) 0.1965(6) 0.5142(5) 0.033(2) Uani 1 1 d . . .
H3A H 0.3995 0.1899 0.4974 0.039 Uiso 1 1 calc R . .
H3B H 0.3062 0.1324 0.5250 0.039 Uiso 1 1 calc R . .
C4 C 0.1742(7) 0.4098(7) 0.5100(6) 0.037(2) Uani 1 1 d . . .
H4A H 0.1801 0.4595 0.5574 0.045 Uiso 1 1 calc R . .
H4B H 0.1180 0.4280 0.4623 0.045 Uiso 1 1 calc R . .
C5 C 0.1386(8) 0.2377(7) 0.4648(6) 0.042(3) Uani 1 1 d . . .
H5A H 0.0832 0.2486 0.4139 0.050 Uiso 1 1 calc R . .
H5B H 0.1171 0.1763 0.4825 0.050 Uiso 1 1 calc R . .
C6 C 0.2828(8) 0.3209(7) 0.4214(5) 0.038(2) Uani 1 1 d . . .
H6A H 0.2323 0.3331 0.3685 0.046 Uiso 1 1 calc R . .
H6B H 0.3562 0.3154 0.4121 0.046 Uiso 1 1 calc R . .
C7 C 0.3125(8) 0.5001(6) 0.4528(6) 0.045(3) Uani 1 1 d . . .
H7A H 0.3806 0.4951 0.4362 0.068 Uiso 1 1 calc R . .
H7B H 0.3201 0.5546 0.4955 0.068 Uiso 1 1 calc R . .
H7C H 0.2532 0.5097 0.4046 0.068 Uiso 1 1 calc R . .
C8 C 0.4825(6) 0.2219(6) 0.9297(5) 0.0220(19) Uani 1 1 d . . .
H8A H 0.4663 0.1520 0.9133 0.026 Uiso 1 1 calc R . .
H8B H 0.5623 0.2334 0.9518 0.026 Uiso 1 1 calc R . .
C9 C 0.2844(6) 0.2652(6) 0.8217(5) 0.025(2) Uani 1 1 d . . .
H9A H 0.2442 0.3028 0.7782 0.030 Uiso 1 1 calc R . .
H9B H 0.2635 0.1963 0.8028 0.030 Uiso 1 1 calc R . .
C10 C 0.4495(6) 0.4139(6) 0.8898(5) 0.0201(19) Uani 1 1 d . . .
H10A H 0.5277 0.4348 0.9109 0.024 Uiso 1 1 calc R . .
H10B H 0.4155 0.4579 0.8495 0.024 Uiso 1 1 calc R . .
C11 C 0.2774(7) 0.3965(6) 0.9316(5) 0.026(2) Uani 1 1 d . . .
H11A H 0.2453 0.4354 0.8865 0.031 Uiso 1 1 calc R . .
H11B H 0.2436 0.4128 0.9777 0.031 Uiso 1 1 calc R . .
C12 C 0.4485(7) 0.3640(6) 1.0261(5) 0.023(2) Uani 1 1 d . . .
H12A H 0.4209 0.3807 1.0754 0.028 Uiso 1 1 calc R . .
H12B H 0.5280 0.3800 1.0422 0.028 Uiso 1 1 calc R . .
C13 C 0.3006(6) 0.2343(6) 0.9669(5) 0.024(2) Uani 1 1 d . . .
H13A H 0.2839 0.1654 0.9462 0.029 Uiso 1 1 calc R . .
H13B H 0.2674 0.2483 1.0137 0.029 Uiso 1 1 calc R . .
C14 C 0.4681(7) 0.2005(6) 1.0748(5) 0.031(2) Uani 1 1 d . . .
H14A H 0.5476 0.2100 1.0937 0.046 Uiso 1 1 calc R . .
H14B H 0.4472 0.1318 1.0600 0.046 Uiso 1 1 calc R . .
H14C H 0.4362 0.2254 1.1193 0.046 Uiso 1 1 calc R . .
C15 C 0.5665(7) 0.0187(6) 0.7865(5) 0.030(2) Uani 1 1 d . . .
H15A H 0.6459 0.0353 0.8012 0.035 Uiso 1 1 calc R . .
H15B H 0.5411 0.0323 0.8372 0.035 Uiso 1 1 calc R . .
C16 C 0.5393(7) 0.0359(6) 0.6160(5) 0.024(2) Uani 1 1 d . . .
H16A H 0.4976 0.0594 0.5644 0.029 Uiso 1 1 calc R . .
H16B H 0.6175 0.0532 0.6228 0.029 Uiso 1 1 calc R . .
C17 C 0.3565(6) 0.0319(5) 0.6845(5) 0.021(2) Uani 1 1 d . . .
H17A H 0.3263 0.0465 0.7328 0.025 Uiso 1 1 calc R . .
H17B H 0.3074 0.0565 0.6363 0.025 Uiso 1 1 calc R . .
C18 C 0.5854(7) -0.1115(6) 0.6823(5) 0.030(2) Uani 1 1 d . . .
H18A H 0.6625 -0.0877 0.6934 0.036 Uiso 1 1 calc R . .
H18B H 0.5819 -0.1824 0.6710 0.036 Uiso 1 1 calc R . .
C19 C 0.4079(7) -0.1048(6) 0.5909(5) 0.025(2) Uani 1 1 d . . .
H19A H 0.4006 -0.1754 0.5763 0.030 Uiso 1 1 calc R . .
H19B H 0.3660 -0.0755 0.5423 0.030 Uiso 1 1 calc R . .
C20 C 0.4318(7) -0.1205(6) 0.7424(5) 0.031(2) Uani 1 1 d . . .
H20A H 0.4059 -0.1019 0.7922 0.038 Uiso 1 1 calc R . .
H20B H 0.4262 -0.1915 0.7322 0.038 Uiso 1 1 calc R . .
C21 C 0.2423(7) -0.1254(6) 0.6479(6) 0.037(2) Uani 1 1 d . . .
H21A H 0.2124 -0.1098 0.6955 0.055 Uiso 1 1 calc R . .
H21B H 0.2443 -0.1952 0.6373 0.055 Uiso 1 1 calc R . .
H21C H 0.1963 -0.1010 0.5990 0.055 Uiso 1 1 calc R . .
C22 C 0.7854(7) 0.1842(6) 0.8632(6) 0.032(2) Uani 1 1 d . . .
H22A H 0.7516 0.1562 0.9033 0.038 Uiso 1 1 calc R . .
H22B H 0.7877 0.1324 0.8192 0.038 Uiso 1 1 calc R . .
C23 C 0.7360(6) 0.3764(6) 0.9085(5) 0.026(2) Uani 1 1 d . . .
H23A H 0.7081 0.4382 0.8914 0.031 Uiso 1 1 calc R . .
H23B H 0.7002 0.3574 0.9508 0.031 Uiso 1 1 calc R . .
C24 C 0.7960(7) 0.3300(6) 0.7596(5) 0.030(2) Uani 1 1 d . . .
H24A H 0.7957 0.2836 0.7111 0.036 Uiso 1 1 calc R . .
H24B H 0.7700 0.3907 0.7388 0.036 Uiso 1 1 calc R . .
C25 C 0.9036(7) 0.2989(6) 0.9766(5) 0.034(2) Uani 1 1 d . . .
H25A H 0.9803 0.3127 1.0089 0.041 Uiso 1 1 calc R . .
H25B H 0.8621 0.2751 1.0139 0.041 Uiso 1 1 calc R . .
C26 C 0.9164(7) 0.4250(6) 0.8892(6) 0.036(2) Uani 1 1 d . . .
H26A H 0.9931 0.4428 0.9199 0.043 Uiso 1 1 calc R . .
H26B H 0.8837 0.4836 0.8683 0.043 Uiso 1 1 calc R . .
C27 C 0.9586(7) 0.2549(6) 0.8496(6) 0.037(2) Uani 1 1 d . . .
H27A H 0.9527 0.2036 0.8034 0.044 Uiso 1 1 calc R . .
H27B H 1.0365 0.2671 0.8792 0.044 Uiso 1 1 calc R . .
C28 C 0.9858(7) 0.3861(7) 0.7627(6) 0.038(2) Uani 1 1 d . . .
H28A H 0.9832 0.3387 0.7152 0.057 Uiso 1 1 calc R . .
H28B H 1.0609 0.3971 0.7970 0.057 Uiso 1 1 calc R . .
H28C H 0.9597 0.4466 0.7430 0.057 Uiso 1 1 calc R . .
N1 N 0.2865(6) 0.4074(5) 0.4873(4) 0.036(2) Uani 1 1 d . . .
N2 N 0.1398(6) 0.3176(6) 0.5314(5) 0.037(2) Uani 1 1 d . . .
N3 N 0.2474(6) 0.2297(5) 0.4455(4) 0.0321(18) Uani 1 1 d . . .
N4 N 0.4265(5) 0.2540(5) 0.9990(4) 0.0207(16) Uani 1 1 d . . .
N5 N 0.2515(5) 0.2920(5) 0.9006(4) 0.0229(16) Uani 1 1 d . . .
N6 N 0.3971(5) 0.4219(5) 0.9611(4) 0.0224(16) Uani 1 1 d . . .
N7 N 0.3579(5) -0.0787(5) 0.6664(4) 0.0231(16) Uani 1 1 d . . .
N8 N 0.5461(6) -0.0852(5) 0.7575(4) 0.0289(18) Uani 1 1 d . . .
N9 N 0.5215(5) -0.0720(4) 0.6084(4) 0.0199(16) Uani 1 1 d . . .
N10 N 0.9139(5) 0.3489(5) 0.8137(4) 0.0291(18) Uani 1 1 d . . .
N11 N 0.8983(5) 0.2225(5) 0.9063(4) 0.0303(18) Uani 1 1 d . . .
N12 N 0.8576(6) 0.3902(5) 0.9462(4) 0.0317(18) Uani 1 1 d . . .
C1T C 0.1240(9) 0.6400(7) 0.7504(7) 0.044(3) Uani 1 1 d . . .
C2T C 0.1254(8) 0.9731(7) 0.9158(7) 0.039(2) Uani 1 1 d . . .
C3T C 0.8508(8) 0.7728(7) 0.8227(6) 0.033(2) Uani 1 1 d . . .
C4T C 1.0015(8) 0.0379(7) 0.6454(6) 0.038(2) Uani 1 1 d . . .
F1T F 0.1272(5) 0.7372(4) 0.7496(4) 0.0652(18) Uani 1 1 d . . .
F2T F 0.1022(6) 0.6210(5) 0.8220(4) 0.072(2) Uani 1 1 d . . .
F3T F 0.0406(5) 0.6005(5) 0.6857(4) 0.0662(18) Uani 1 1 d . . .
F4T F 0.0812(4) 0.9327(4) 0.9702(4) 0.0514(16) Uani 1 1 d . . .
F5T F 0.0720(5) 0.9378(4) 0.8391(4) 0.0634(18) Uani 1 1 d . . .
F6T F 0.1151(4) 1.0698(4) 0.9247(4) 0.0612(18) Uani 1 1 d . . .
F7T F 0.8172(5) 0.8404(4) 0.8711(4) 0.0588(17) Uani 1 1 d . . .
F8T F 0.8423(4) 0.8057(4) 0.7488(3) 0.0446(14) Uani 1 1 d . . .
F9T F 0.9572(4) 0.7628(4) 0.8565(4) 0.0554(16) Uani 1 1 d . . .
F10T F 0.9962(4) -0.0548(4) 0.6581(4) 0.0527(16) Uani 1 1 d . . .
F11T F 1.0561(4) 0.0463(4) 0.5861(3) 0.0570(17) Uani 1 1 d . . .
F12T F 1.0657(4) 0.0876(4) 0.7157(4) 0.0526(15) Uani 1 1 d . . .
O1T O 0.2295(5) 0.4872(4) 0.7415(4) 0.0429(17) Uani 1 1 d . . .
O2T O 0.2655(6) 0.6160(5) 0.6608(5) 0.062(2) Uani 1 1 d . . .
O3T O 0.3341(6) 0.6375(5) 0.8162(5) 0.082(3) Uani 1 1 d . . .
O4T O 0.2721(5) 0.8448(5) 0.9247(5) 0.055(2) Uani 1 1 d . . .
O5T O 0.3097(5) 1.0007(4) 0.8735(4) 0.0427(17) Uani 1 1 d . . .
O6T O 0.3206(5) 0.9916(5) 1.0202(4) 0.0499(18) Uani 1 1 d . . .
O7T O 0.6590(5) 0.6818(4) 0.7773(4) 0.0462(18) Uani 1 1 d . . .
O8T O 0.8151(5) 0.5918(4) 0.7551(3) 0.0304(15) Uani 1 1 d . . .
O9T O 0.7955(6) 0.6308(4) 0.8970(4) 0.0457(18) Uani 1 1 d . . .
O10T O 0.8102(5) 0.0255(5) 0.5398(4) 0.0413(17) Uani 1 1 d . . .
O11T O 0.8921(6) 0.1861(5) 0.6066(5) 0.063(2) Uani 1 1 d . . .
O12T O 0.8225(5) 0.0744(5) 0.6873(4) 0.0514(19) Uani 1 1 d . . .
O1W O 0.4776(5) 0.6468(4) 0.6323(4) 0.0470(18) Uani 1 1 d . . .
O2W O 0.9056(8) 0.3686(7) 0.5399(6) 0.105(3) Uani 1 1 d . . .

loop_
_atom_site_aniso_label
_atom_site_aniso_U_11
_atom_site_aniso_U_22
_atom_site_aniso_U_33
_atom_site_aniso_U_23
_atom_site_aniso_U_13
_atom_site_aniso_U_12
Ru1 0.0193(4) 0.0179(4) 0.0185(4) 0.0056(3) 0.0053(3) 0.0028(3)
Cl1 0.0302(13) 0.0222(12) 0.0291(13) 0.0060(9) 0.0086(10) 0.0003(9)
Cl2 0.0307(13) 0.0315(13) 0.0250(12) 0.0085(10) 0.0119(10) 0.0050(10)
P1 0.0258(13) 0.0234(13) 0.0262(13) 0.0008(10) 0.0071(11) 0.0047(10)
P2 0.0187(12) 0.0191(13) 0.0243(13) 0.0042(10) 0.0047(10) 0.0005(9)
P3 0.0249(13) 0.0190(13) 0.0188(12) 0.0056(10) 0.0069(10) 0.0036(10)
P4 0.0193(12) 0.0244(13) 0.0233(13) 0.0067(10) 0.0062(10) 0.0016(10)
S1T 0.0396(16) 0.0381(16) 0.0495(17) 0.0068(13) 0.0060(13) 0.0063(12)
S2T 0.0311(14) 0.0281(14) 0.0406(15) 0.0068(11) 0.0132(12) 0.0055(11)
S3T 0.0330(14) 0.0230(13) 0.0325(14) 0.0040(10) 0.0126(11) 0.0010(10)
S4T 0.0307(15) 0.0373(16) 0.0451(16) 0.0026(12) 0.0109(12) 0.0065(11)
C1 0.035(6) 0.026(5) 0.033(6) 0.008(4) 0.001(4) 0.002(4)
C2 0.038(6) 0.034(6) 0.027(5) 0.009(4) 0.010(4) 0.009(4)
C3 0.036(6) 0.042(6) 0.025(5) 0.011(4) 0.013(4) 0.017(5)
C4 0.035(6) 0.037(6) 0.041(6) 0.011(5) 0.008(5) 0.010(5)
C5 0.039(6) 0.052(7) 0.031(6) 0.014(5) 0.003(5) -0.007(5)
C6 0.047(6) 0.044(6) 0.021(5) 0.006(5) 0.004(5) 0.005(5)
C7 0.074(8) 0.024(6) 0.038(6) 0.019(5) 0.009(6) 0.004(5)
C8 0.022(5) 0.018(5) 0.025(5) 0.001(4) 0.005(4) 0.005(4)
C9 0.020(5) 0.028(5) 0.028(5) 0.011(4) 0.008(4) 0.005(4)
C10 0.017(5) 0.023(5) 0.021(5) 0.001(4) 0.007(4) -0.003(4)
C11 0.028(5) 0.026(5) 0.024(5) 0.006(4) 0.005(4) 0.003(4)
C12 0.031(5) 0.023(5) 0.016(5) 0.001(4) 0.008(4) -0.002(4)
C13 0.019(5) 0.030(5) 0.025(5) 0.004(4) 0.007(4) 0.000(4)
C14 0.037(6) 0.029(5) 0.026(5) 0.015(4) 0.002(4) 0.004(4)
C15 0.023(5) 0.037(6) 0.022(5) 0.005(4) -0.005(4) -0.001(4)
C16 0.025(5) 0.025(5) 0.028(5) 0.008(4) 0.014(4) 0.006(4)
C17 0.020(5) 0.022(5) 0.029(5) 0.008(4) 0.017(4) 0.004(4)
C18 0.027(5) 0.022(5) 0.038(6) -0.004(4) 0.006(4) 0.008(4)
C19 0.038(6) 0.012(5) 0.023(5) -0.002(4) 0.006(4) 0.002(4)
C20 0.046(6) 0.030(5) 0.022(5) 0.008(4) 0.013(5) 0.009(5)
C21 0.025(5) 0.032(6) 0.056(7) 0.013(5) 0.014(5) -0.006(4)
C22 0.027(5) 0.035(6) 0.039(6) 0.018(5) 0.012(5) 0.003(4)
C23 0.023(5) 0.032(5) 0.024(5) 0.005(4) 0.009(4) 0.004(4)
C24 0.025(5) 0.038(6) 0.031(5) 0.008(4) 0.012(4) 0.002(4)
C25 0.028(6) 0.042(6) 0.026(6) -0.001(5) -0.001(4) -0.001(4)
C26 0.022(5) 0.031(6) 0.048(6) 0.007(5) -0.003(5) -0.006(4)
C27 0.020(5) 0.031(6) 0.062(7) 0.016(5) 0.011(5) 0.012(4)
C28 0.023(5) 0.045(6) 0.054(7) 0.017(5) 0.019(5) -0.002(4)
N1 0.043(5) 0.035(5) 0.027(4) 0.011(4) 0.002(4) 0.013(4)
N2 0.035(5) 0.045(5) 0.028(5) 0.004(4) 0.003(4) 0.010(4)
N3 0.039(5) 0.031(5) 0.023(4) 0.003(3) 0.003(4) 0.000(4)
N4 0.024(4) 0.025(4) 0.015(4) 0.006(3) 0.007(3) -0.003(3)
N5 0.020(4) 0.029(4) 0.021(4) 0.006(3) 0.007(3) -0.003(3)
N6 0.021(4) 0.022(4) 0.026(4) 0.006(3) 0.008(3) 0.001(3)
N7 0.026(4) 0.019(4) 0.027(4) 0.007(3) 0.009(3) 0.002(3)
N8 0.044(5) 0.014(4) 0.026(4) 0.003(3) 0.005(4) 0.005(3)
N9 0.023(4) 0.018(4) 0.020(4) 0.002(3) 0.006(3) 0.005(3)
N10 0.019(4) 0.033(5) 0.036(5) 0.011(4) 0.007(4) 0.000(3)
N11 0.020(4) 0.039(5) 0.034(5) 0.015(4) 0.005(4) 0.001(3)
N12 0.025(4) 0.034(5) 0.035(5) 0.006(4) 0.004(4) 0.000(3)
C1T 0.059(8) 0.034(7) 0.046(7) 0.016(5) 0.020(6) 0.007(5)
C2T 0.037(6) 0.023(6) 0.056(7) 0.011(5) 0.008(6) -0.004(5)
C3T 0.036(6) 0.040(6) 0.021(5) -0.002(5) 0.004(5) 0.007(5)
C4T 0.033(6) 0.044(7) 0.037(6) -0.001(5) 0.015(5) 0.000(5)
F1T 0.068(4) 0.041(4) 0.101(5) 0.023(3) 0.041(4) 0.022(3)
F2T 0.100(5) 0.068(5) 0.066(5) 0.025(4) 0.043(4) 0.021(4)
F3T 0.036(4) 0.078(5) 0.078(5) 0.027(4) -0.005(3) -0.005(3)
F4T 0.041(3) 0.047(4) 0.077(4) 0.021(3) 0.030(3) 0.000(3)
F5T 0.053(4) 0.063(4) 0.057(4) 0.020(3) -0.018(3) -0.023(3)
F6T 0.038(4) 0.029(4) 0.120(6) 0.016(3) 0.023(4) 0.007(3)
F7T 0.085(5) 0.035(4) 0.060(4) -0.014(3) 0.032(4) -0.007(3)
F8T 0.058(4) 0.043(3) 0.032(3) 0.017(3) 0.007(3) -0.007(3)
F9T 0.040(4) 0.058(4) 0.063(4) 0.023(3) -0.002(3) -0.003(3)
F10T 0.050(4) 0.041(4) 0.059(4) 0.006(3) -0.003(3) 0.010(3)
F11T 0.041(4) 0.091(5) 0.047(4) 0.011(3) 0.023(3) 0.013(3)
F12T 0.037(3) 0.061(4) 0.053(4) -0.011(3) 0.005(3) 0.000(3)
O1T 0.058(5) 0.020(4) 0.046(4) -0.002(3) 0.007(3) -0.002(3)
O2T 0.069(5) 0.065(5) 0.072(6) 0.030(4) 0.043(4) 0.022(4)
O3T 0.056(5) 0.055(5) 0.103(7) -0.029(5) -0.024(5) 0.003(4)
O4T 0.052(5) 0.035(4) 0.088(6) 0.005(4) 0.034(4) 0.012(3)
O5T 0.052(4) 0.042(4) 0.044(4) 0.012(3) 0.027(4) 0.005(3)
O6T 0.046(4) 0.064(5) 0.035(4) 0.010(4) 0.001(3) -0.008(4)
O7T 0.035(4) 0.029(4) 0.080(5) 0.005(3) 0.023(4) 0.002(3)
O8T 0.044(4) 0.027(4) 0.025(3) 0.004(3) 0.016(3) 0.005(3)
O9T 0.078(5) 0.031(4) 0.039(4) 0.007(3) 0.033(4) 0.009(3)
O10T 0.041(4) 0.051(4) 0.030(4) 0.005(3) 0.004(3) 0.013(3)
O11T 0.057(5) 0.029(4) 0.099(6) 0.010(4) 0.014(4) 0.009(4)
O12T 0.036(4) 0.077(5) 0.045(4) 0.004(4) 0.018(4) 0.006(4)
O1W 0.051(4) 0.039(4) 0.054(5) 0.009(3) 0.018(4) -0.003(3)
O2W 0.106(8) 0.105(8) 0.124(9) 0.048(6) 0.047(7) 0.032(6)

loop_
_atom_type_symbol
_atom_type_description
_atom_type_scat_dispersion_real
_atom_type_scat_dispersion_imag
_atom_type_scat_source
C C 0.0033 0.0016 'International Tables Vol C Tables 4.2.6.8 and 6.1.1.4'
H H 0.0000 0.0000 'International Tables Vol C Tables 4.2.6.8 and 6.1.1.4'
N N 0.0061 0.0033 'International Tables Vol C Tables 4.2.6.8 and 6.1.1.4'
O O 0.0106 0.0060 'International Tables Vol C Tables 4.2.6.8 and 6.1.1.4'
F F 0.0171 0.0103 'International Tables Vol C Tables 4.2.6.8 and 6.1.1.4'
P P 0.1023 0.0942 'International Tables Vol C Tables 4.2.6.8 and 6.1.1.4'
S S 0.1246 0.1234 'International Tables Vol C Tables 4.2.6.8 and 6.1.1.4'
Cl Cl 0.1484 0.1585 'International Tables Vol C Tables 4.2.6.8 and 6.1.1.4'
Ru Ru -1.2594 0.8363 'International Tables Vol C Tables 4.2.6.8 and 6.1.1.4'

loop_
_geom_angle_atom_site_label_1
_geom_angle_atom_site_label_2
_geom_angle_atom_site_label_3
_geom_angle
_geom_angle_site_symmetry_1
_geom_angle_site_symmetry_3
_geom_angle_publ_flag
P2 Ru1 P3 97.86(8) . . ?
P2 Ru1 P1 98.95(8) . . ?
P3 Ru1 P1 93.96(8) . . ?
P2 Ru1 P4 93.36(8) . . ?
P3 Ru1 P4 97.99(8) . . ?
P1 Ru1 P4 161.50(8) . . ?
P2 Ru1 Cl1 88.22(7) . . ?
P3 Ru1 Cl1 173.54(8) . . ?
P1 Ru1 Cl1 87.24(7) . . ?
P4 Ru1 Cl1 79.37(7) . . ?
P2 Ru1 Cl2 173.45(8) . . ?
P3 Ru1 Cl2 88.47(7) . . ?
P1 Ru1 Cl2 78.82(8) . . ?
P4 Ru1 Cl2 87.40(7) . . ?
Cl1 Ru1 Cl2 85.53(7) . . ?
C2 P1 C1 97.4(4) . . ?
C2 P1 C3 97.9(4) . . ?
C1 P1 C3 97.9(4) . . ?
C2 P1 Ru1 129.1(3) . . ?
C1 P1 Ru1 109.6(3) . . ?
C3 P1 Ru1 119.1(3) . . ?
C10 P2 C9 97.0(4) . . ?
C10 P2 C8 98.1(4) . . ?
C9 P2 C8 96.7(4) . . ?
C10 P2 Ru1 116.8(2) . . ?
C9 P2 Ru1 122.5(3) . . ?
C8 P2 Ru1 120.5(2) . . ?
C16 P3 C15 97.1(4) . . ?
C16 P3 C17 97.6(4) . . ?
C15 P3 C17 95.6(4) . . ?
C16 P3 Ru1 116.7(3) . . ?
C15 P3 Ru1 123.6(3) . . ?
C17 P3 Ru1 120.6(2) . . ?
C24 P4 C23 96.8(4) . . ?
C24 P4 C22 97.3(4) . . ?
C23 P4 C22 97.9(4) . . ?
C24 P4 Ru1 110.4(3) . . ?
C23 P4 Ru1 120.3(3) . . ?
C22 P4 Ru1 128.0(3) . . ?
O1T S1T O3T 116.7(4) . . ?
O1T S1T O2T 112.3(4) . . ?
O3T S1T O2T 116.2(5) . . ?
O1T S1T C1T 101.7(4) . . ?
O3T S1T C1T 104.0(5) . . ?
O2T S1T C1T 103.2(4) . . ?
O4T S2T O6T 113.8(4) . . ?
O4T S2T O5T 117.1(4) . . ?
O6T S2T O5T 112.9(4) . . ?
O4T S2T C2T 103.7(4) . . ?
O6T S2T C2T 103.9(5) . . ?
O5T S2T C2T 103.3(4) . . ?
O7T S3T O9T 115.2(4) . . ?
O7T S3T O8T 114.8(4) . . ?
O9T S3T O8T 114.0(3) . . ?
O7T S3T C3T 102.6(4) . . ?
O9T S3T C3T 103.2(4) . . ?
O8T S3T C3T 104.9(4) . . ?
O10T S4T O12T 115.5(4) . . ?
O10T S4T O11T 116.2(4) . . ?
O12T S4T O11T 113.6(5) . . ?
O10T S4T C4T 103.7(4) . . ?
O12T S4T C4T 103.0(4) . . ?
O11T S4T C4T 102.2(4) . . ?
N1 C1 P1 112.5(6) . . ?
N2 C2 P1 112.2(6) . . ?
N3 C3 P1 112.3(5) . . ?
N2 C4 N1 112.4(7) . . ?
N2 C5 N3 112.6(7) . . ?
N3 C6 N1 113.0(7) . . ?
N4 C8 P2 112.6(5) . . ?
N5 C9 P2 112.5(5) . . ?
N6 C10 P2 112.9(5) . . ?
N6 C11 N5 112.6(6) . . ?
N6 C12 N4 112.9(6) . . ?
N5 C13 N4 113.0(6) . . ?
N8 C15 P3 113.1(5) . . ?
N9 C16 P3 112.4(5) . . ?
N7 C17 P3 113.6(5) . . ?
N9 C18 N8 113.0(6) . . ?
N9 C19 N7 112.6(6) . . ?
N8 C20 N7 111.3(6) . . ?
N11 C22 P4 111.6(6) . . ?
N12 C23 P4 112.4(5) . . ?
N10 C24 P4 113.9(6) . . ?
N11 C25 N12 111.7(7) . . ?
N12 C26 N10 112.9(7) . . ?
N11 C27 N10 111.5(6) . . ?
C7 N1 C6 109.0(7) . . ?
C7 N1 C1 108.5(7) . . ?
C6 N1 C1 109.8(6) . . ?
C7 N1 C4 111.2(7) . . ?
C6 N1 C4 109.4(7) . . ?
C1 N1 C4 108.9(7) . . ?
C4 N2 C5 111.7(7) . . ?
C4 N2 C2 111.3(7) . . ?
C5 N2 C2 110.7(7) . . ?
C6 N3 C3 112.0(7) . . ?
C6 N3 C5 110.2(7) . . ?
C3 N3 C5 112.5(7) . . ?
C14 N4 C13 109.1(6) . . ?
C14 N4 C12 108.7(6) . . ?
C13 N4 C12 106.8(6) . . ?
C14 N4 C8 110.8(6) . . ?
C13 N4 C8 110.4(6) . . ?
C12 N4 C8 110.9(6) . . ?
C13 N5 C11 109.1(6) . . ?
C13 N5 C9 113.0(6) . . ?
C11 N5 C9 112.2(6) . . ?
C12 N6 C11 110.9(6) . . ?
C12 N6 C10 112.1(6) . . ?
C11 N6 C10 111.0(6) . . ?
C21 N7 C17 110.1(6) . . ?
C21 N7 C20 109.2(6) . . ?
C17 N7 C20 110.2(6) . . ?
C21 N7 C19 110.0(6) . . ?
C17 N7 C19 110.3(5) . . ?
C20 N7 C19 106.8(6) . . ?
C20 N8 C15 113.8(6) . . ?
C20 N8 C18 109.8(7) . . ?
C15 N8 C18 111.9(7) . . ?
C19 N9 C18 110.4(6) . . ?
C19 N9 C16 113.2(6) . . ?
C18 N9 C16 111.5(6) . . ?
C28 N10 C24 109.6(6) . . ?
C28 N10 C26 109.7(7) . . ?
C24 N10 C26 109.4(6) . . ?
C28 N10 C27 109.9(6) . . ?
C24 N10 C27 110.8(6) . . ?
C26 N10 C27 107.3(7) . . ?
C27 N11 C22 112.8(7) . . ?
C27 N11 C25 111.1(7) . . ?
C22 N11 C25 113.3(7) . . ?
C26 N12 C25 110.0(7) . . ?
C26 N12 C23 112.7(7) . . ?
C25 N12 C23 111.3(7) . . ?
F2T C1T F1T 107.5(8) . . ?
F2T C1T F3T 108.9(9) . . ?
F1T C1T F3T 107.9(8) . . ?
F2T C1T S1T 109.9(7) . . ?
F1T C1T S1T 112.0(7) . . ?
F3T C1T S1T 110.5(7) . . ?
F5T C2T F4T 109.4(8) . . ?
F5T C2T F6T 108.6(8) . . ?
F4T C2T F6T 109.0(8) . . ?
F5T C2T S2T 110.1(7) . . ?
F4T C2T S2T 110.2(6) . . ?
F6T C2T S2T 109.6(6) . . ?
F7T C3T F9T 108.1(7) . . ?
F7T C3T F8T 107.7(7) . . ?
F9T C3T F8T 107.3(7) . . ?
F7T C3T S3T 111.6(6) . . ?
F9T C3T S3T 110.3(6) . . ?
F8T C3T S3T 111.6(6) . . ?
F10T C4T F12T 107.6(8) . . ?
F10T C4T F11T 108.1(8) . . ?
F12T C4T F11T 105.5(7) . . ?
F10T C4T S4T 112.3(6) . . ?
F12T C4T S4T 111.8(7) . . ?
F11T C4T S4T 111.2(6) . . ?

loop_
_geom_bond_atom_site_label_1
_geom_bond_atom_site_label_2
_geom_bond_distance
_geom_bond_site_symmetry_2
_geom_bond_publ_flag
Ru1 P2 2.267(2) . ?
Ru1 P3 2.277(2) . ?
Ru1 P1 2.375(2) . ?
Ru1 P4 2.377(2) . ?
Ru1 Cl1 2.450(2) . ?
Ru1 Cl2 2.478(2) . ?
P1 C2 1.844(8) . ?
P1 C1 1.855(8) . ?
P1 C3 1.856(9) . ?
P2 C10 1.853(8) . ?
P2 C9 1.857(8) . ?
P2 C8 1.858(8) . ?
P3 C16 1.850(8) . ?
P3 C15 1.852(8) . ?
P3 C17 1.859(8) . ?
P4 C24 1.838(8) . ?
P4 C23 1.858(8) . ?
P4 C22 1.862(8) . ?
S1T O1T 1.432(6) . ?
S1T O3T 1.433(7) . ?
S1T O2T 1.470(7) . ?
S1T C1T 1.815(10) . ?
S2T O4T 1.421(6) . ?
S2T O6T 1.428(7) . ?
S2T O5T 1.452(6) . ?
S2T C2T 1.838(10) . ?
S3T O7T 1.440(6) . ?
S3T O9T 1.442(6) . ?
S3T O8T 1.443(6) . ?
S3T C3T 1.819(10) . ?
S4T O10T 1.425(6) . ?
S4T O12T 1.435(6) . ?
S4T O11T 1.435(7) . ?
S4T C4T 1.812(9) . ?
C1 N1 1.520(10) . ?
C2 N2 1.508(10) . ?
C3 N3 1.451(10) . ?
C4 N2 1.428(11) . ?
C4 N1 1.540(11) . ?
C5 N2 1.469(11) . ?
C5 N3 1.476(11) . ?
C6 N3 1.439(10) . ?
C6 N1 1.518(11) . ?
C7 N1 1.502(10) . ?
C8 N4 1.520(9) . ?
C9 N5 1.476(9) . ?
C10 N6 1.478(9) . ?
C11 N6 1.464(10) . ?
C11 N5 1.470(10) . ?
C12 N6 1.431(9) . ?
C12 N4 1.527(10) . ?
C13 N5 1.437(9) . ?
C13 N4 1.528(9) . ?
C14 N4 1.500(9) . ?
C15 N8 1.451(10) . ?
C16 N9 1.479(9) . ?
C17 N7 1.521(9) . ?
C18 N9 1.442(10) . ?
C18 N8 1.462(10) . ?
C19 N9 1.419(9) . ?
C19 N7 1.545(10) . ?
C20 N8 1.440(10) . ?
C20 N7 1.529(10) . ?
C21 N7 1.500(10) . ?
C22 N11 1.457(10) . ?
C23 N12 1.482(10) . ?
C24 N10 1.509(10) . ?
C25 N11 1.470(10) . ?
C25 N12 1.478(10) . ?
C26 N12 1.436(10) . ?
C26 N10 1.535(11) . ?
C27 N11 1.432(10) . ?
C27 N10 1.538(10) . ?
C28 N10 1.485(10) . ?
C1T F2T 1.325(10) . ?
C1T F1T 1.336(10) . ?
C1T F3T 1.337(11) . ?
C2T F5T 1.303(11) . ?
C2T F4T 1.321(10) . ?
C2T F6T 1.337(10) . ?
C3T F7T 1.313(9) . ?
C3T F9T 1.319(10) . ?
C3T F8T 1.320(9) . ?
C4T F10T 1.314(10) . ?
C4T F12T 1.333(10) . ?
C4T F11T 1.336(10) . ?
